data_7135583
loop_
_publ_author_name
'Scott, Kathleen M.'
'Kadakia, Rahul T.'
'Hastings, Christopher D.'
'Barone, Georgia E. F.'
'Reyna, Jackson A.'
'Xiong, Jin'
'Guo, Yisong'
'Que, Emily L.'

_publ_section_title
;
 A responsive Co(II) <sup>19</sup>F PARAShift probe: activation of Fermi
 contact interactions triggered by pH-dependent coordination changes.
;
_journal_issue 25
_journal_name_full 'Chemical communications (Cambridge, England)'
_journal_page_first 6741
_journal_page_last 6745
_journal_paper_doi 10.1039/d6cc00957c
_journal_volume 62
_journal_year 2026
_chemical_formula_moiety 'C18 H23 Co F5 N4 O5 S, H2 O'
_chemical_formula_sum 'C18 H25 Co F5 N4 O6 S'
_chemical_formula_weight 579.41
_space_group_crystal_system monoclinic
_space_group_IT_number 14
_space_group_name_Hall '-P 2ybc'
_space_group_name_H-M_alt 'P 1 21/c 1'
_atom_sites_solution_hydrogens mixed
_audit_creation_date 2020-02-18
_audit_creation_method
;
Olex2 1.3
(compiled 2019.09.11 svn.r3662 for OlexSys, GUI svn.r5938)
;
_audit_update_record
;
2026-02-12 deposited with the CCDC.	2026-03-06 downloaded from the CCDC.
;
_cell_angle_alpha 90
_cell_angle_beta 99.130(7)
_cell_angle_gamma 90
_cell_formula_units_Z 4
_cell_length_a 6.7293(12)
_cell_length_b 21.385(3)
_cell_length_c 17.178(3)
_cell_measurement_reflns_used 955
_cell_measurement_temperature 100.15
_cell_measurement_theta_max 23.42
_cell_measurement_theta_min 3.07
_cell_volume 2440.7(7)
_computing_cell_refinement 'SAINT v8.34A (Bruker, 2013)'
_computing_data_reduction 'SAINT v8.34A (Bruker, 2013)'
_computing_molecular_graphics 'Olex2 1.3 (Dolomanov et al., 2009)'
_computing_publication_material 'Olex2 1.3 (Dolomanov et al., 2009)'
_computing_structure_refinement 'ShelXL 2018/3 (Sheldrick, 2015)'
_computing_structure_solution 'SHELXT 2014/4 (Sheldrick, 2014)'
_diffrn_ambient_temperature 100.15
_diffrn_detector_area_resol_mean 8
_diffrn_measured_fraction_theta_full 0.999
_diffrn_measured_fraction_theta_max 0.991
_diffrn_measurement_device_type 'Bruker SMART APEX II CCD area detector'
_diffrn_measurement_method '\w scans'
_diffrn_radiation_monochromator graphite
_diffrn_radiation_type MoK\a
_diffrn_radiation_wavelength 0.71073
_diffrn_reflns_av_R_equivalents 0.0764
_diffrn_reflns_av_unetI/netI 0.0711
_diffrn_reflns_Laue_measured_fraction_full 0.999
_diffrn_reflns_Laue_measured_fraction_max 0.991
_diffrn_reflns_limit_h_max 9
_diffrn_reflns_limit_h_min -9
_diffrn_reflns_limit_k_max 29
_diffrn_reflns_limit_k_min -29
_diffrn_reflns_limit_l_max 23
_diffrn_reflns_limit_l_min -23
_diffrn_reflns_number 37631
_diffrn_reflns_point_group_measured_fraction_full 0.999
_diffrn_reflns_point_group_measured_fraction_max 0.991
_diffrn_reflns_theta_full 25.242
_diffrn_reflns_theta_max 29.833
_diffrn_reflns_theta_min 2.252
_diffrn_source 'sealed tube'
_diffrn_standards_number 0
_exptl_absorpt_coefficient_mu 0.868
_exptl_absorpt_correction_T_max 0.7459
_exptl_absorpt_correction_T_min 0.5372
_exptl_absorpt_correction_type numerical
_exptl_absorpt_process_details
;
SADABS-2014/5 (Bruker,2014/5) was used for absorption correction.
wR2(int) was 0.0548 before and 0.0401 after correction.
The Ratio of minimum to maximum transmission is 0.7202.
The \l/2 correction factor is 0.00150.
;
_exptl_crystal_colour 'clear pink'
_exptl_crystal_colour_lustre clear
_exptl_crystal_colour_primary pink
_exptl_crystal_density_diffrn 1.577
_exptl_crystal_description prism
_exptl_crystal_F_000 1188
_exptl_crystal_size_max 0.33
_exptl_crystal_size_mid 0.21
_exptl_crystal_size_min 0.13
_refine_diff_density_max 0.739
_refine_diff_density_min -0.554
_refine_diff_density_rms 0.085
_refine_ls_extinction_method none
_refine_ls_goodness_of_fit_ref 1.027
_refine_ls_hydrogen_treatment mixed
_refine_ls_matrix_type full
_refine_ls_number_parameters 424
_refine_ls_number_reflns 6949
_refine_ls_number_restraints 335
_refine_ls_restrained_S_all 1.010
_refine_ls_R_factor_all 0.0914
_refine_ls_R_factor_gt 0.0542
_refine_ls_shift/su_max 0.001
_refine_ls_shift/su_mean 0.000
_refine_ls_structure_factor_coef Fsqd
_refine_ls_weighting_details 'w=1/[\s^2^(Fo^2^)+(0.0671P)^2^+0.5249P] where P=(Fo^2^+2Fc^2^)/3'
_refine_ls_weighting_scheme calc
_refine_ls_wR_factor_gt 0.1228
_refine_ls_wR_factor_ref 0.1355
_reflns_Friedel_coverage 0.000
_reflns_number_gt 4628
_reflns_number_total 6949
_reflns_threshold_expression 'I > 2\s(I)'
_cod_data_source_file d6cc00957c2.cif
_cod_data_source_block co-sf5
_cod_depositor_comments 'Adding full bibliography for 7135583--7135584.cif.'
_cod_original_cell_volume 2440.6(7)
_cod_database_code 7135583
_shelx_shelxl_version_number 2018/3
_shelx_space_group_comment
;
The symmetry employed for this shelxl refinement is uniquely defined
by the following loop, which should always be used as a source of
symmetry information in preference to the above space-group names.
They are only intended as comments.
;
_shelx_estimated_absorpt_t_max 0.896
_shelx_estimated_absorpt_t_min 0.763
_olex2_refinement_description
;
1. Fixed Uiso
 At 1.2 times of:
  All C(H) groups, All C(H,H) groups, All N(H) groups
2. Restrained distances
 N1-C3 = N1-C10 = N2-C4 = N2-C7 = N3-C8 = N3-C9
 1.48 with sigma of 0.02
 N1A-C3A = N1A-C10A = N2A-C4A = N2A-C7A = N3A-C8A = N3A-C9A
 1.48 with sigma of 0.02
 C3-C4 = C7-C8 = C9-C10 = C3A-C4A = C7A-C8A = C9A-C10A
 1.5 with sigma of 0.02
 N1-C4 = N1-C9 = N2-C3 = N2-C8 = N3-C10 = N3-C7
 2.48 with sigma of 0.02
 N1A-C4A = N1A-C9A = N2A-C3A = N2A-C8A = N3A-C10A = N3A-C7A
 2.48 with sigma of 0.01
 H1C-O1
 0.8 with sigma of 0.02
 H1D-O1
 0.8 with sigma of 0.02
 N1-C10 \\sim N1-C10A
 with sigma of 0.02
 N3-C9 \\sim N3-C9A
 with sigma of 0.02
 C9-C10 \\sim C9A-C10A
 with sigma of 0.02
 N1-C9 \\sim N1-C9A
 with sigma of 0.04
 N3-C10 \\sim N3-C10A
 with sigma of 0.04
 C7-C8 \\sim C7A-C8A
 with sigma of 0.02
 N2-C8 \\sim N2-C8A
 with sigma of 0.04
 N3-C7 \\sim N3-C7A
 with sigma of 0.04
 N2-C7 \\sim N2-C7A
 with sigma of 0.01
 N3-C8 \\sim N3-C8A
 with sigma of 0.01
 C7-C8 \\sim C7A-C8A \\sim C9-C10 \\sim C9A-C10A
 with sigma of 0.01
 N1-C3 \\sim N1-C3A
 with sigma of 0.02
 N2-C4 \\sim N2-C4A
 with sigma of 0.02
 C3-C4 \\sim C3A-C4A
 with sigma of 0.02
 N1-C4 \\sim N1-C4A
 with sigma of 0.04
 N2-C3 \\sim N2-C3A
 with sigma of 0.04
3. Uiso/Uaniso restraints and constraints
C7 \\sim C8 \\sim C7A \\sim C8A: within 2A with sigma of 0.01 and sigma for
terminal atoms of 0.02 within 2A
All non-hydrogen atoms restrained to be isotropic: with sigma of 0.01 and sigma
for terminal atoms of 0.02
Uanis(N1) = Uanis(N1A)
4. Others
 Sof(N1A)=Sof(N2A)=Sof(N3A)=Sof(C3A)=Sof(H3AA)=Sof(H3AB)=Sof(C4A)=Sof(H4AA)=
 Sof(H4AB)=Sof(C7A)=Sof(H7AA)=Sof(H7AB)=Sof(C8A)=Sof(H8AA)=Sof(H8AB)=Sof(C9A)=
 Sof(H9AA)=Sof(H9AB)=Sof(C10A)=Sof(H10C)=Sof(H10D)=1-FVAR(1)
 Sof(N1)=Sof(N2)=Sof(N3)=Sof(C3)=Sof(H3A)=Sof(H3B)=Sof(C4)=Sof(H4A)=Sof(H4B)=
 Sof(C7)=Sof(H7A)=Sof(H7B)=Sof(C8)=Sof(H8A)=Sof(H8B)=Sof(C9)=Sof(H9A)=Sof(H9B)=
 Sof(C10)=Sof(H10A)=Sof(H10B)=FVAR(1)
5.a Secondary CH2 refined with riding coordinates:
 C3(H3A,H3B), C4(H4A,H4B), C7(H7A,H7B), C8(H8A,H8B), C9(H9A,H9B), C10(H10A,
 H10B), C3A(H3AA,H3AB), C4A(H4AA,H4AB), C7A(H7AA,H7AB), C8A(H8AA,H8AB),
 C9A(H9AA,H9AB), C10A(H10C,H10D)
5.b Aromatic/amide H refined with riding coordinates:
 N4(H4), C14(H14), C15(H15), C17(H17), C18(H18)
;
_smtbx_masks_void_probe_radius 1.2
_smtbx_masks_void_truncation_radius 1.2
_olex2_submission_special_instructions 'No special instructions were received'

loop_
_space_group_symop_operation_xyz
'x, y, z'
'-x, y+1/2, -z+1/2'
'-x, -y, -z'
'x, -y-1/2, z-1/2'

loop_
_atom_site_label
_atom_site_type_symbol
_atom_site_fract_x
_atom_site_fract_y
_atom_site_fract_z
_atom_site_U_iso_or_equiv
_atom_site_adp_type
_atom_site_occupancy
_atom_site_site_symmetry_order
_atom_site_calc_flag
_atom_site_refinement_flags_posn
_atom_site_refinement_flags_adp
_atom_site_refinement_flags_occupancy
_atom_site_disorder_assembly
_atom_site_disorder_group
Co1 Co 0.06022(5) 0.24738(2) 0.88069(2) 0.01990(10) Uani 1 1 d . U . . .
S1 S 0.77385(12) 0.49113(4) 0.62546(4) 0.0374(2) Uani 1 1 d . U . . .
F1 F 0.8789(3) 0.42508(9) 0.64445(11) 0.0453(5) Uani 1 1 d . U . . .
F2 F 0.6434(3) 0.46268(10) 0.54918(10) 0.0505(5) Uani 1 1 d . U . . .
F3 F 0.6833(3) 0.55852(9) 0.60205(10) 0.0451(5) Uani 1 1 d . U . . .
F4 F 0.9207(2) 0.52100(9) 0.69694(10) 0.0389(4) Uani 1 1 d . U . . .
F5 F 0.9429(3) 0.50561(11) 0.57322(11) 0.0585(6) Uani 1 1 d . U . . .
O6 O 0.1925(3) 0.18898(10) 0.80960(12) 0.0337(5) Uani 1 1 d . U . . .
O2 O 0.1391(4) 0.13882(10) 0.69442(13) 0.0462(6) Uani 1 1 d . U . . .
O3 O 0.2967(3) 0.25130(9) 0.97017(12) 0.0297(4) Uani 1 1 d . U . . .
O4 O 0.4054(3) 0.21317(11) 1.08927(12) 0.0382(5) Uani 1 1 d . U . . .
O5 O 0.1570(3) 0.32805(8) 0.82514(11) 0.0257(4) Uani 1 1 d . U . . .
N1 N -0.190(2) 0.2193(4) 0.8015(6) 0.0204(14) Uani 0.560(4) 1 d D U P A 1
N2 N -0.0530(8) 0.1851(2) 0.9598(3) 0.0206(11) Uani 0.560(4) 1 d D U P A 1
N3 N -0.1376(12) 0.3119(3) 0.9184(4) 0.0198(14) Uani 0.560(4) 1 d D U P A 1
C3 C -0.2932(11) 0.1679(3) 0.8383(4) 0.0229(15) Uani 0.560(4) 1 d D U P A 1
H3A H -0.338977 0.135895 0.797750 0.028 Uiso 0.560(4) 1 calc R U P A 1
H3B H -0.413901 0.185028 0.857027 0.028 Uiso 0.560(4) 1 calc R U P A 1
C4 C -0.1607(7) 0.1372(2) 0.9064(3) 0.0240(11) Uani 0.560(4) 1 d D U P A 1
H4A H -0.243780 0.110802 0.936037 0.029 Uiso 0.560(4) 1 calc R U P A 1
H4B H -0.061597 0.109801 0.886202 0.029 Uiso 0.560(4) 1 calc R U P A 1
C7 C -0.1920(7) 0.2217(2) 1.0015(3) 0.0249(11) Uani 0.560(4) 1 d D U P A 1
H7A H -0.176999 0.207482 1.056980 0.030 Uiso 0.560(4) 1 calc R U P A 1
H7B H -0.332438 0.213268 0.976544 0.030 Uiso 0.560(4) 1 calc R U P A 1
C8 C -0.1532(8) 0.2914(2) 1.0000(3) 0.0228(11) Uani 0.560(4) 1 d D U P A 1
H8A H -0.264325 0.314093 1.019004 0.027 Uiso 0.560(4) 1 calc R U P A 1
H8B H -0.026561 0.301366 1.035572 0.027 Uiso 0.560(4) 1 calc R U P A 1
C9 C -0.3351(7) 0.3080(2) 0.8654(3) 0.0273(12) Uani 0.560(4) 1 d D U P A 1
H9A H -0.389279 0.350746 0.854613 0.033 Uiso 0.560(4) 1 calc R U P A 1
H9B H -0.431235 0.284482 0.892224 0.033 Uiso 0.560(4) 1 calc R U P A 1
C10 C -0.3171(8) 0.2762(3) 0.7880(3) 0.0250(12) Uani 0.560(4) 1 d D U P A 1
H10A H -0.452805 0.264651 0.760604 0.030 Uiso 0.560(4) 1 calc R U P A 1
H10B H -0.256785 0.305553 0.753784 0.030 Uiso 0.560(4) 1 calc R U P A 1
N1A N -0.217(3) 0.2098(5) 0.8098(8) 0.0204(14) Uani 0.440(4) 1 d D U P A 2
N2A N -0.0733(10) 0.2085(3) 0.9731(4) 0.0204(15) Uani 0.440(4) 1 d D U P A 2
N3A N -0.1598(14) 0.3238(4) 0.8958(4) 0.0172(17) Uani 0.440(4) 1 d D U P A 2
C3A C -0.2474(15) 0.1528(4) 0.8560(4) 0.025(2) Uani 0.440(4) 1 d D U P A 2
H3AA H -0.139100 0.122384 0.851392 0.030 Uiso 0.440(4) 1 calc R U P A 2
H3AB H -0.377532 0.133242 0.833929 0.030 Uiso 0.440(4) 1 calc R U P A 2
C4A C -0.2466(9) 0.1682(3) 0.9423(3) 0.0255(14) Uani 0.440(4) 1 d D U P A 2
H4AA H -0.373290 0.189866 0.948288 0.031 Uiso 0.440(4) 1 calc R U P A 2
H4AB H -0.239446 0.128978 0.973218 0.031 Uiso 0.440(4) 1 calc R U P A 2
C7A C -0.1345(10) 0.2615(3) 1.0191(4) 0.0241(14) Uani 0.440(4) 1 d D U P A 2
H7AA H -0.012848 0.281426 1.048837 0.029 Uiso 0.440(4) 1 calc R U P A 2
H7AB H -0.217044 0.245640 1.057643 0.029 Uiso 0.440(4) 1 calc R U P A 2
C8A C -0.2542(9) 0.3101(3) 0.9668(3) 0.0225(13) Uani 0.440(4) 1 d D U P A 2
H8AA H -0.392994 0.294577 0.949903 0.027 Uiso 0.440(4) 1 calc R U P A 2
H8AB H -0.262105 0.349056 0.997190 0.027 Uiso 0.440(4) 1 calc R U P A 2
C9A C -0.3066(9) 0.3213(3) 0.8223(4) 0.0231(14) Uani 0.440(4) 1 d D U P A 2
H9AA H -0.241790 0.336640 0.778101 0.028 Uiso 0.440(4) 1 calc R U P A 2
H9AB H -0.420727 0.349476 0.827277 0.028 Uiso 0.440(4) 1 calc R U P A 2
C10A C -0.3859(10) 0.2560(3) 0.8038(4) 0.0281(16) Uani 0.440(4) 1 d D U P A 2
H10C H -0.477696 0.244247 0.841045 0.034 Uiso 0.440(4) 1 calc R U P A 2
H10D H -0.463557 0.254997 0.749768 0.034 Uiso 0.440(4) 1 calc R U P A 2
N4 N 0.1522(3) 0.43416(10) 0.82722(13) 0.0276(5) Uani 1 1 d . U . . .
H4 H 0.092956 0.466709 0.844930 0.033 Uiso 1 1 calc R U . . .
C1 C -0.1326(6) 0.19563(16) 0.73199(18) 0.0400(8) Uani 1 1 d . U . . .
C2 C 0.0839(5) 0.17233(13) 0.74709(17) 0.0336(7) Uani 1 1 d . U . . .
C5 C 0.1126(4) 0.16717(16) 1.01556(18) 0.0351(7) Uani 1 1 d . U . . .
C6 C 0.2855(4) 0.21427(12) 1.02760(16) 0.0240(5) Uani 1 1 d . U . . .
C11 C -0.0439(4) 0.37771(14) 0.91036(19) 0.0333(7) Uani 1 1 d . U . . .
C12 C 0.0963(4) 0.37778(13) 0.84937(15) 0.0241(5) Uani 1 1 d . U . . .
C13 C 0.2979(4) 0.44660(12) 0.77792(14) 0.0249(6) Uani 1 1 d . U . . .
C14 C 0.3352(4) 0.40502(13) 0.71946(15) 0.0283(6) Uani 1 1 d . U . . .
H14 H 0.261038 0.367145 0.711220 0.034 Uiso 1 1 calc R U . . .
C15 C 0.4791(4) 0.41885(14) 0.67385(15) 0.0317(6) Uani 1 1 d . U . . .
H15 H 0.506200 0.390357 0.634421 0.038 Uiso 1 1 calc R U . . .
C16 C 0.5844(4) 0.47431(13) 0.68541(15) 0.0270(6) Uani 1 1 d . U . . .
C17 C 0.5484(4) 0.51697(13) 0.74227(15) 0.0272(6) Uani 1 1 d . U . . .
H17 H 0.621214 0.555134 0.749555 0.033 Uiso 1 1 calc R U . . .
C18 C 0.4031(4) 0.50236(13) 0.78821(16) 0.0283(6) Uani 1 1 d . U . . .
H18 H 0.375409 0.531043 0.827329 0.034 Uiso 1 1 calc R U . . .
O1 O -0.0036(5) 0.45897(11) 1.09951(15) 0.0501(6) Uani 1 1 d D U . . .
H11A H 0.054(5) 0.3826(14) 0.9613(18) 0.033(8) Uiso 1 1 d . . . . .
H5A H 0.084(5) 0.1569(16) 1.065(2) 0.044(9) Uiso 1 1 d . . . . .
H5B H 0.170(5) 0.1292(18) 0.983(2) 0.055(10) Uiso 1 1 d . . . . .
H1A H -0.137(5) 0.2305(17) 0.701(2) 0.044(10) Uiso 1 1 d . . . . .
H1B H -0.229(5) 0.1643(15) 0.6981(19) 0.038(9) Uiso 1 1 d . . . . .
H11B H -0.133(5) 0.4123(15) 0.9004(18) 0.034(8) Uiso 1 1 d . . . . .
H1C H 0.020(6) 0.4285(13) 1.1288(19) 0.057(12) Uiso 1 1 d D . . . .
H1D H 0.065(11) 0.468(4) 1.066(4) 0.24(4) Uiso 1 1 d D . . . .

loop_
_atom_site_aniso_label
_atom_site_aniso_U_11
_atom_site_aniso_U_22
_atom_site_aniso_U_33
_atom_site_aniso_U_23
_atom_site_aniso_U_13
_atom_site_aniso_U_12
Co1 0.01877(17) 0.02020(18) 0.02185(17) 0.00050(14) 0.00668(12) -0.00017(14)
S1 0.0381(4) 0.0502(5) 0.0241(3) 0.0014(3) 0.0056(3) 0.0134(4)
F1 0.0405(10) 0.0504(12) 0.0446(10) -0.0069(9) 0.0059(8) 0.0202(9)
F2 0.0542(12) 0.0762(15) 0.0202(8) -0.0055(9) 0.0033(8) 0.0144(11)
F3 0.0495(11) 0.0536(12) 0.0339(9) 0.0176(9) 0.0113(8) 0.0138(9)
F4 0.0322(9) 0.0479(11) 0.0358(9) 0.0010(8) 0.0031(7) 0.0043(8)
F5 0.0545(12) 0.0862(17) 0.0400(11) 0.0040(11) 0.0241(9) 0.0132(11)
O6 0.0312(10) 0.0355(12) 0.0389(11) -0.0093(9) 0.0189(9) -0.0041(9)
O2 0.0687(15) 0.0335(12) 0.0450(13) -0.0109(10) 0.0358(12) -0.0092(11)
O3 0.0219(9) 0.0333(11) 0.0329(10) 0.0103(9) 0.0010(8) -0.0036(8)
O4 0.0327(11) 0.0430(13) 0.0349(11) 0.0070(10) -0.0068(9) 0.0025(10)
O5 0.0283(10) 0.0183(9) 0.0314(10) 0.0005(8) 0.0074(8) 0.0061(8)
N1 0.019(3) 0.017(2) 0.026(2) 0.0019(15) 0.0040(15) 0.001(2)
N2 0.016(2) 0.020(3) 0.027(3) 0.001(2) 0.0069(18) 0.006(2)
N3 0.019(2) 0.016(3) 0.024(3) 0.000(2) -0.001(2) 0.005(2)
C3 0.025(3) 0.016(3) 0.027(3) 0.004(3) -0.001(2) 0.004(2)
C4 0.019(2) 0.017(2) 0.036(3) 0.003(2) 0.004(2) -0.0013(18)
C7 0.024(2) 0.025(3) 0.029(2) 0.002(2) 0.0127(19) 0.010(2)
C8 0.027(2) 0.022(3) 0.022(2) -0.002(2) 0.011(2) 0.005(2)
C9 0.021(2) 0.031(3) 0.029(3) 0.002(2) 0.002(2) 0.011(2)
C10 0.020(3) 0.021(3) 0.031(3) 0.001(2) -0.003(2) 0.005(2)
N1A 0.019(3) 0.017(2) 0.026(2) 0.0019(15) 0.0040(15) 0.001(2)
N2A 0.020(3) 0.018(4) 0.024(3) 0.001(3) 0.007(2) 0.005(3)
N3A 0.012(3) 0.018(4) 0.023(4) 0.004(3) 0.006(3) 0.005(3)
C3A 0.033(5) 0.010(4) 0.032(5) 0.009(3) 0.006(4) 0.000(3)
C4A 0.019(3) 0.027(3) 0.032(3) -0.001(3) 0.008(2) -0.008(2)
C7A 0.025(3) 0.025(4) 0.025(3) 0.003(3) 0.010(2) 0.000(3)
C8A 0.021(3) 0.025(3) 0.024(3) -0.002(2) 0.010(2) -0.001(2)
C9A 0.021(3) 0.026(3) 0.022(3) 0.001(3) 0.004(2) 0.008(2)
C10A 0.021(3) 0.033(4) 0.029(3) -0.002(3) -0.001(3) -0.003(3)
N4 0.0364(13) 0.0188(11) 0.0269(12) -0.0036(9) 0.0030(10) 0.0068(10)
C1 0.062(2) 0.0312(17) 0.0242(15) -0.0017(13) -0.0012(14) 0.0087(16)
C2 0.0517(18) 0.0229(14) 0.0313(15) 0.0017(12) 0.0220(14) -0.0052(13)
C5 0.0304(15) 0.0456(19) 0.0279(15) 0.0162(14) 0.0001(12) -0.0075(13)
C6 0.0198(12) 0.0236(14) 0.0294(13) 0.0012(11) 0.0059(10) 0.0042(10)
C11 0.0278(15) 0.0279(16) 0.0460(18) -0.0110(14) 0.0111(13) 0.0007(13)
C12 0.0229(13) 0.0232(13) 0.0250(13) -0.0014(11) 0.0004(10) 0.0047(10)
C13 0.0337(14) 0.0214(13) 0.0179(12) 0.0024(10) -0.0009(10) 0.0063(11)
C14 0.0344(15) 0.0237(14) 0.0244(13) -0.0021(11) -0.0027(11) 0.0056(12)
C15 0.0418(16) 0.0319(16) 0.0186(12) -0.0062(11) -0.0036(11) 0.0106(13)
C16 0.0306(14) 0.0318(15) 0.0166(12) 0.0015(11) -0.0028(10) 0.0103(12)
C17 0.0319(14) 0.0226(13) 0.0250(13) 0.0018(11) -0.0023(11) 0.0057(11)
C18 0.0388(16) 0.0229(14) 0.0222(12) -0.0031(11) 0.0017(11) 0.0071(12)
O1 0.092(2) 0.0240(12) 0.0383(13) 0.0018(10) 0.0237(14) 0.0110(12)

loop_
_atom_type_symbol
_atom_type_description
_atom_type_scat_dispersion_real
_atom_type_scat_dispersion_imag
_atom_type_scat_source
C C 0.0033 0.0016 'International Tables Vol C Tables 4.2.6.8 and 6.1.1.4'
H H 0.0000 0.0000 'International Tables Vol C Tables 4.2.6.8 and 6.1.1.4'
Co Co 0.3494 0.9721 'International Tables Vol C Tables 4.2.6.8 and 6.1.1.4'
F F 0.0171 0.0103 'International Tables Vol C Tables 4.2.6.8 and 6.1.1.4'
N N 0.0061 0.0033 'International Tables Vol C Tables 4.2.6.8 and 6.1.1.4'
O O 0.0106 0.0060 'International Tables Vol C Tables 4.2.6.8 and 6.1.1.4'
S S 0.1246 0.1234 'International Tables Vol C Tables 4.2.6.8 and 6.1.1.4'

loop_
_geom_angle_atom_site_label_1
_geom_angle_atom_site_label_2
_geom_angle_atom_site_label_3
_geom_angle
_geom_angle_site_symmetry_1
_geom_angle_site_symmetry_3
_geom_angle_publ_flag
O6 Co1 O5 91.96(8) . . ?
O6 Co1 N1 79.5(2) . . ?
O6 Co1 N2 103.46(15) . . ?
O6 Co1 N3 161.17(17) . . ?
O6 Co1 N1A 81.9(3) . . ?
O6 Co1 N2A 119.01(17) . . ?
O6 Co1 N3A 150.42(18) . . ?
O3 Co1 O6 96.55(8) . . ?
O3 Co1 O5 92.71(7) . . ?
O3 Co1 N1 164.42(19) . . ?
O3 Co1 N2 81.92(16) . . ?
O3 Co1 N3 101.48(18) . . ?
O3 Co1 N1A 157.4(2) . . ?
O3 Co1 N2A 79.81(19) . . ?
O3 Co1 N3A 109.49(19) . . ?
O5 Co1 N2 164.12(14) . . ?
O5 Co1 N1A 109.9(2) . . ?
O5 Co1 N3A 73.5(2) . . ?
N1 Co1 O5 102.4(2) . . ?
N1 Co1 N2 84.3(2) . . ?
N1 Co1 N3 84.4(3) . . ?
N3 Co1 O5 81.87(19) . . ?
N3 Co1 N2 84.6(2) . . ?
N1A Co1 N3A 79.3(3) . . ?
N2A Co1 O5 148.65(17) . . ?
N2A Co1 N1A 81.3(3) . . ?
N2A Co1 N3A 80.4(2) . . ?
F1 S1 F3 175.11(11) . . ?
F1 S1 C16 92.14(12) . . ?
F2 S1 F1 89.91(11) . . ?
F2 S1 F3 89.95(11) . . ?
F2 S1 F4 174.52(11) . . ?
F2 S1 F5 87.71(11) . . ?
F2 S1 C16 92.69(12) . . ?
F3 S1 C16 92.76(11) . . ?
F4 S1 F1 89.81(10) . . ?
F4 S1 F3 89.85(10) . . ?
F4 S1 F5 86.82(11) . . ?
F4 S1 C16 92.79(11) . . ?
F5 S1 F1 87.36(11) . . ?
F5 S1 F3 87.74(11) . . ?
F5 S1 C16 179.37(13) . . ?
C2 O6 Co1 115.82(19) . . ?
C6 O3 Co1 115.09(17) . . ?
C12 O5 Co1 114.00(17) . . ?
C3 N1 Co1 108.6(6) . . ?
C10 N1 Co1 104.6(6) . . ?
C10 N1 C3 112.2(8) . . ?
C1 N1 Co1 110.7(7) . . ?
C1 N1 C3 107.7(7) . . ?
C1 N1 C10 113.1(7) . . ?
C4 N2 Co1 103.1(4) . . ?
C4 N2 C7 112.2(5) . . ?
C7 N2 Co1 107.1(3) . . ?
C5 N2 Co1 106.3(3) . . ?
C5 N2 C4 119.4(4) . . ?
C5 N2 C7 107.9(4) . . ?
C8 N3 Co1 103.9(4) . . ?
C8 N3 C9 111.7(6) . . ?
C8 N3 C11 116.1(5) . . ?
C9 N3 Co1 108.9(4) . . ?
C9 N3 C11 109.3(4) . . ?
C11 N3 Co1 106.4(4) . . ?
N1 C3 H3A 108.9 . . ?
N1 C3 H3B 108.9 . . ?
N1 C3 C4 113.2(7) . . ?
H3A C3 H3B 107.8 . . ?
C4 C3 H3A 108.9 . . ?
C4 C3 H3B 108.9 . . ?
N2 C4 C3 110.5(4) . . ?
N2 C4 H4A 109.6 . . ?
N2 C4 H4B 109.6 . . ?
C3 C4 H4A 109.6 . . ?
C3 C4 H4B 109.6 . . ?
H4A C4 H4B 108.1 . . ?
N2 C7 H7A 109.0 . . ?
N2 C7 H7B 109.0 . . ?
N2 C7 C8 112.7(4) . . ?
H7A C7 H7B 107.8 . . ?
C8 C7 H7A 109.0 . . ?
C8 C7 H7B 109.0 . . ?
N3 C8 C7 110.2(4) . . ?
N3 C8 H8A 109.6 . . ?
N3 C8 H8B 109.6 . . ?
C7 C8 H8A 109.6 . . ?
C7 C8 H8B 109.6 . . ?
H8A C8 H8B 108.1 . . ?
N3 C9 H9A 109.2 . . ?
N3 C9 H9B 109.2 . . ?
N3 C9 C10 112.0(5) . . ?
H9A C9 H9B 107.9 . . ?
C10 C9 H9A 109.2 . . ?
C10 C9 H9B 109.2 . . ?
N1 C10 C9 110.8(5) . . ?
N1 C10 H10A 109.5 . . ?
N1 C10 H10B 109.5 . . ?
C9 C10 H10A 109.5 . . ?
C9 C10 H10B 109.5 . . ?
H10A C10 H10B 108.1 . . ?
C3A N1A Co1 100.4(8) . . ?
C3A N1A C10A 114.2(10) . . ?
C3A N1A C1 113.4(7) . . ?
C10A N1A Co1 111.3(7) . . ?
C10A N1A C1 116.4(8) . . ?
C1 N1A Co1 98.7(8) . . ?
C4A N2A Co1 111.4(4) . . ?
C4A N2A C5 110.8(5) . . ?
C7A N2A Co1 106.7(4) . . ?
C7A N2A C4A 111.6(6) . . ?
C7A N2A C5 116.2(5) . . ?
C5 N2A Co1 99.4(4) . . ?
C8A N3A Co1 109.0(4) . . ?
C9A N3A Co1 103.8(5) . . ?
C9A N3A C8A 112.2(7) . . ?
C11 N3A Co1 105.2(5) . . ?
C11 N3A C8A 108.4(6) . . ?
C11 N3A C9A 117.6(5) . . ?
N1A C3A H3AA 109.4 . . ?
N1A C3A H3AB 109.4 . . ?
N1A C3A C4A 111.4(7) . . ?
H3AA C3A H3AB 108.0 . . ?
C4A C3A H3AA 109.4 . . ?
C4A C3A H3AB 109.4 . . ?
N2A C4A C3A 110.9(5) . . ?
N2A C4A H4AA 109.5 . . ?
N2A C4A H4AB 109.5 . . ?
C3A C4A H4AA 109.5 . . ?
C3A C4A H4AB 109.5 . . ?
H4AA C4A H4AB 108.1 . . ?
N2A C7A H7AA 109.2 . . ?
N2A C7A H7AB 109.2 . . ?
N2A C7A C8A 112.1(5) . . ?
H7AA C7A H7AB 107.9 . . ?
C8A C7A H7AA 109.2 . . ?
C8A C7A H7AB 109.2 . . ?
N3A C8A C7A 111.3(5) . . ?
N3A C8A H8AA 109.4 . . ?
N3A C8A H8AB 109.4 . . ?
C7A C8A H8AA 109.4 . . ?
C7A C8A H8AB 109.4 . . ?
H8AA C8A H8AB 108.0 . . ?
N3A C9A H9AA 109.1 . . ?
N3A C9A H9AB 109.1 . . ?
N3A C9A C10A 112.3(5) . . ?
H9AA C9A H9AB 107.9 . . ?
C10A C9A H9AA 109.1 . . ?
C10A C9A H9AB 109.1 . . ?
N1A C10A C9A 110.9(7) . . ?
N1A C10A H10C 109.5 . . ?
N1A C10A H10D 109.5 . . ?
C9A C10A H10C 109.5 . . ?
C9A C10A H10D 109.5 . . ?
H10C C10A H10D 108.1 . . ?
C12 N4 H4 116.9 . . ?
C12 N4 C13 126.3(2) . . ?
C13 N4 H4 116.9 . . ?
N1 C1 C2 111.0(6) . . ?
N1 C1 H1A 102(2) . . ?
N1 C1 H1B 118.1(18) . . ?
N1A C1 H1A 111(2) . . ?
N1A C1 H1B 108.8(19) . . ?
C2 C1 N1A 112.7(7) . . ?
C2 C1 H1A 108(2) . . ?
C2 C1 H1B 112.3(17) . . ?
H1A C1 H1B 104(3) . . ?
O6 C2 O2 125.5(3) . . ?
O6 C2 C1 117.8(2) . . ?
O2 C2 C1 116.7(3) . . ?
N2 C5 C6 114.7(3) . . ?
N2 C5 H5A 116(2) . . ?
N2 C5 H5B 99.2(19) . . ?
N2A C5 H5A 107(2) . . ?
N2A C5 H5B 119.3(19) . . ?
C6 C5 N2A 102.7(3) . . ?
C6 C5 H5A 107(2) . . ?
C6 C5 H5B 103.5(19) . . ?
H5A C5 H5B 116(3) . . ?
O3 C6 C5 116.2(2) . . ?
O4 C6 O3 124.6(3) . . ?
O4 C6 C5 119.2(2) . . ?
N3 C11 H11A 103.5(18) . . ?
N3 C11 H11B 117.8(19) . . ?
N3A C11 C12 105.6(4) . . ?
N3A C11 H11A 120.6(18) . . ?
N3A C11 H11B 107(2) . . ?
C12 C11 N3 111.6(4) . . ?
C12 C11 H11A 101.8(17) . . ?
C12 C11 H11B 108.6(19) . . ?
H11A C11 H11B 112(3) . . ?
O5 C12 N4 123.9(2) . . ?
O5 C12 C11 120.5(2) . . ?
N4 C12 C11 115.6(2) . . ?
C14 C13 N4 122.1(2) . . ?
C18 C13 N4 118.3(2) . . ?
C18 C13 C14 119.6(3) . . ?
C13 C14 H14 120.1 . . ?
C15 C14 C13 119.9(3) . . ?
C15 C14 H14 120.1 . . ?
C14 C15 H15 120.1 . . ?
C14 C15 C16 119.8(3) . . ?
C16 C15 H15 120.1 . . ?
C15 C16 S1 119.0(2) . . ?
C15 C16 C17 121.6(3) . . ?
C17 C16 S1 119.4(2) . . ?
C16 C17 H17 121.0 . . ?
C16 C17 C18 118.1(3) . . ?
C18 C17 H17 121.0 . . ?
C13 C18 C17 121.0(3) . . ?
C13 C18 H18 119.5 . . ?
C17 C18 H18 119.5 . . ?
H1C O1 H1D 123(7) . . ?

loop_
_geom_bond_atom_site_label_1
_geom_bond_atom_site_label_2
_geom_bond_distance
_geom_bond_site_symmetry_2
_geom_bond_publ_flag
Co1 O6 2.0465(19) . ?
Co1 O3 2.031(2) . ?
Co1 O5 2.1230(18) . ?
Co1 N1 2.080(14) . ?
Co1 N2 2.129(6) . ?
Co1 N3 2.091(8) . ?
Co1 N1A 2.211(19) . ?
Co1 N2A 2.115(8) . ?
Co1 N3A 2.247(10) . ?
S1 F1 1.590(2) . ?
S1 F2 1.579(2) . ?
S1 F3 1.591(2) . ?
S1 F4 1.5836(19) . ?
S1 F5 1.587(2) . ?
S1 C16 1.798(3) . ?
O6 C2 1.251(4) . ?
O2 C2 1.256(3) . ?
O3 C6 1.276(3) . ?
O4 C6 1.226(3) . ?
O5 C12 1.235(3) . ?
N1 C3 1.491(10) . ?
N1 C10 1.483(9) . ?
N1 C1 1.408(9) . ?
N2 C4 1.485(7) . ?
N2 C7 1.487(6) . ?
N2 C5 1.403(6) . ?
N3 C8 1.488(8) . ?
N3 C9 1.489(7) . ?
N3 C11 1.557(7) . ?
C3 H3A 0.9900 . ?
C3 H3B 0.9900 . ?
C3 C4 1.505(6) . ?
C4 H4A 0.9900 . ?
C4 H4B 0.9900 . ?
C7 H7A 0.9900 . ?
C7 H7B 0.9900 . ?
C7 C8 1.515(5) . ?
C8 H8A 0.9900 . ?
C8 H8B 0.9900 . ?
C9 H9A 0.9900 . ?
C9 H9B 0.9900 . ?
C9 C10 1.515(5) . ?
C10 H10A 0.9900 . ?
C10 H10B 0.9900 . ?
N1A C3A 1.486(11) . ?
N1A C10A 1.496(12) . ?
N1A C1 1.563(11) . ?
N2A C4A 1.479(8) . ?
N2A C7A 1.476(8) . ?
N2A C5 1.609(7) . ?
N3A C8A 1.490(9) . ?
N3A C9A 1.476(8) . ?
N3A C11 1.392(9) . ?
C3A H3AA 0.9900 . ?
C3A H3AB 0.9900 . ?
C3A C4A 1.518(8) . ?
C4A H4AA 0.9900 . ?
C4A H4AB 0.9900 . ?
C7A H7AA 0.9900 . ?
C7A H7AB 0.9900 . ?
C7A C8A 1.518(6) . ?
C8A H8AA 0.9900 . ?
C8A H8AB 0.9900 . ?
C9A H9AA 0.9900 . ?
C9A H9AB 0.9900 . ?
C9A C10A 1.511(6) . ?
C10A H10C 0.9900 . ?
C10A H10D 0.9900 . ?
N4 H4 0.8800 . ?
N4 C12 1.336(4) . ?
N4 C13 1.419(4) . ?
C1 C2 1.522(5) . ?
C1 H1A 0.92(4) . ?
C1 H1B 1.05(3) . ?
C5 C6 1.528(4) . ?
C5 H5A 0.92(3) . ?
C5 H5B 1.09(4) . ?
C11 C12 1.517(4) . ?
C11 H11A 1.01(3) . ?
C11 H11B 0.95(3) . ?
C13 C14 1.394(4) . ?
C13 C18 1.384(4) . ?
C14 H14 0.9500 . ?
C14 C15 1.371(4) . ?
C15 H15 0.9500 . ?
C15 C16 1.379(4) . ?
C16 C17 1.386(4) . ?
C17 H17 0.9500 . ?
C17 C18 1.386(4) . ?
C18 H18 0.9500 . ?
O1 H1C 0.823(19) . ?
O1 H1D 0.82(2) . ?

loop_
_geom_torsion_atom_site_label_1
_geom_torsion_atom_site_label_2
_geom_torsion_atom_site_label_3
_geom_torsion_atom_site_label_4
_geom_torsion
_geom_torsion_site_symmetry_1
_geom_torsion_site_symmetry_2
_geom_torsion_site_symmetry_3
_geom_torsion_site_symmetry_4
_geom_torsion_publ_flag
Co1 O6 C2 O2 177.0(2) . . . . ?
Co1 O6 C2 C1 -1.4(3) . . . . ?
Co1 O3 C6 O4 -174.3(2) . . . . ?
Co1 O3 C6 C5 7.8(3) . . . . ?
Co1 O5 C12 N4 174.4(2) . . . . ?
Co1 O5 C12 C11 -3.1(3) . . . . ?
Co1 N1 C3 C4 -18.5(7) . . . . ?
Co1 N1 C10 C9 -46.4(6) . . . . ?
Co1 N1 C1 C2 23.8(5) . . . . ?
Co1 N2 C4 C3 -47.2(5) . . . . ?
Co1 N2 C7 C8 -21.4(5) . . . . ?
Co1 N2 C5 C6 25.7(4) . . . . ?
Co1 N3 C8 C7 -48.2(5) . . . . ?
Co1 N3 C9 C10 -18.3(6) . . . . ?
Co1 N3 C11 C12 24.3(4) . . . . ?
Co1 N1A C3A C4A 52.8(8) . . . . ?
Co1 N1A C10A C9A 19.5(8) . . . . ?
Co1 N1A C1 C2 36.3(5) . . . . ?
Co1 N2A C4A C3A 14.5(7) . . . . ?
Co1 N2A C7A C8A 49.9(6) . . . . ?
Co1 N2A C5 C6 51.5(3) . . . . ?
Co1 N3A C8A C7A 16.5(7) . . . . ?
Co1 N3A C9A C10A 50.6(7) . . . . ?
Co1 N3A C11 C12 46.2(4) . . . . ?
S1 C16 C17 C18 -179.2(2) . . . . ?
F1 S1 C16 C15 -51.0(2) . . . . ?
F1 S1 C16 C17 128.7(2) . . . . ?
F2 S1 C16 C15 39.0(2) . . . . ?
F2 S1 C16 C17 -141.3(2) . . . . ?
F3 S1 C16 C15 129.1(2) . . . . ?
F3 S1 C16 C17 -51.2(2) . . . . ?
F4 S1 C16 C15 -140.9(2) . . . . ?
F4 S1 C16 C17 38.7(2) . . . . ?
N1 C3 C4 N2 46.1(8) . . . . ?
N1 C1 C2 O6 -15.6(5) . . . . ?
N1 C1 C2 O2 165.8(4) . . . . ?
N2 C7 C8 N3 48.4(7) . . . . ?
N2 C5 C6 O3 -24.2(4) . . . . ?
N2 C5 C6 O4 157.8(3) . . . . ?
N3 C9 C10 N1 44.6(8) . . . . ?
N3 C11 C12 O5 -15.1(4) . . . . ?
N3 C11 C12 N4 167.3(3) . . . . ?
C3 N1 C10 C9 71.0(10) . . . . ?
C3 N1 C1 C2 -94.7(8) . . . . ?
C4 N2 C7 C8 -133.8(5) . . . . ?
C4 N2 C5 C6 141.5(4) . . . . ?
C7 N2 C4 C3 67.7(6) . . . . ?
C7 N2 C5 C6 -88.9(5) . . . . ?
C8 N3 C9 C10 -132.5(6) . . . . ?
C8 N3 C11 C12 139.3(5) . . . . ?
C9 N3 C8 C7 69.0(7) . . . . ?
C9 N3 C11 C12 -93.1(6) . . . . ?
C10 N1 C3 C4 -133.6(8) . . . . ?
C10 N1 C1 C2 140.8(7) . . . . ?
N1A C3A C4A N2A -47.8(11) . . . . ?
N1A C1 C2 O6 -27.1(6) . . . . ?
N1A C1 C2 O2 154.4(5) . . . . ?
N2A C7A C8A N3A -44.7(8) . . . . ?
N2A C5 C6 O3 -42.0(4) . . . . ?
N2A C5 C6 O4 140.1(3) . . . . ?
N3A C9A C10A N1A -48.8(10) . . . . ?
N3A C11 C12 O5 -32.0(5) . . . . ?
N3A C11 C12 N4 150.4(4) . . . . ?
C3A N1A C10A C9A 132.3(10) . . . . ?
C3A N1A C1 C2 -69.0(13) . . . . ?
C4A N2A C7A C8A -72.0(7) . . . . ?
C4A N2A C5 C6 168.8(4) . . . . ?
C7A N2A C4A C3A 133.6(6) . . . . ?
C7A N2A C5 C6 -62.5(6) . . . . ?
C8A N3A C9A C10A -67.0(9) . . . . ?
C8A N3A C11 C12 162.7(5) . . . . ?
C9A N3A C8A C7A 130.9(6) . . . . ?
C9A N3A C11 C12 -68.7(8) . . . . ?
C10A N1A C3A C4A -66.4(14) . . . . ?
C10A N1A C1 C2 155.5(9) . . . . ?
N4 C13 C14 C15 -179.3(2) . . . . ?
N4 C13 C18 C17 179.5(2) . . . . ?
C1 N1 C3 C4 101.4(9) . . . . ?
C1 N1 C10 C9 -167.0(7) . . . . ?
C1 N1A C3A C4A 157.1(10) . . . . ?
C1 N1A C10A C9A -92.6(12) . . . . ?
C5 N2 C4 C3 -164.6(5) . . . . ?
C5 N2 C7 C8 92.7(5) . . . . ?
C5 N2A C4A C3A -95.2(7) . . . . ?
C5 N2A C7A C8A 159.7(5) . . . . ?
C11 N3 C8 C7 -164.6(5) . . . . ?
C11 N3 C9 C10 97.5(6) . . . . ?
C11 N3A C8A C7A -97.6(7) . . . . ?
C11 N3A C9A C10A 166.3(7) . . . . ?
C12 N4 C13 C14 29.6(4) . . . . ?
C12 N4 C13 C18 -151.3(3) . . . . ?
C13 N4 C12 O5 -4.8(4) . . . . ?
C13 N4 C12 C11 172.8(2) . . . . ?
C13 C14 C15 C16 -0.9(4) . . . . ?
C14 C13 C18 C17 -1.4(4) . . . . ?
C14 C15 C16 S1 179.5(2) . . . . ?
C14 C15 C16 C17 -0.1(4) . . . . ?
C15 C16 C17 C18 0.4(4) . . . . ?
C16 C17 C18 C13 0.4(4) . . . . ?
C18 C13 C14 C15 1.6(4) . . . . ?

loop_
_smtbx_masks_void_nr
_smtbx_masks_void_average_x
_smtbx_masks_void_average_y
_smtbx_masks_void_average_z
_smtbx_masks_void_volume
_smtbx_masks_void_count_electrons
_smtbx_masks_void_content
1 0.500 0.000 0.500 113.1 44.5 ?
2 0.500 0.500 0.000 113.1 44.5 ?
